data_7250058
loop_
_publ_author_name
'Singh, Abhay Pratap'
'Baruah, Jubaraj B.'

_publ_section_title
;
 Facts and reality of multi-component organic ionic-cocrystals of di-topic
 acid--base conjugates
;
_journal_issue 12
_journal_name_full CrystEngComm
_journal_page_first 1701
_journal_page_last 1706
_journal_paper_doi 10.1039/D4CE01200C
_journal_volume 27
_journal_year 2025
_chemical_formula_sum 'C38 H38 Cl F2 I N5 O12'
_chemical_formula_weight 957.08
_space_group_crystal_system triclinic
_space_group_IT_number 2
_space_group_name_Hall '-P 1'
_space_group_name_H-M_alt 'P -1'
_atom_sites_solution_hydrogens mixed
_audit_creation_method SHELXL-2019/1
_audit_update_record
;
2024-11-02 deposited with the CCDC.	2025-02-26 downloaded from the CCDC.
;
_cell_angle_alpha 85.724(2)
_cell_angle_beta 81.896(2)
_cell_angle_gamma 72.086(2)
_cell_formula_units_Z 2
_cell_length_a 8.8096(5)
_cell_length_b 11.2696(6)
_cell_length_c 21.1324(12)
_cell_measurement_reflns_used 9936
_cell_measurement_temperature 298(2)
_cell_measurement_theta_max 28.11
_cell_measurement_theta_min 2.52
_cell_volume 1975.30(19)
_computing_cell_refinement 'Bruker SAINT'
_computing_data_collection 'Bruker APEX2'
_computing_data_reduction 'Bruker SAINT'
_computing_molecular_graphics 'Bruker SHELXTL'
_computing_publication_material 'Bruker SHELXTL'
_computing_structure_refinement 'SHELXL-2014 (Sheldrick 2014)'
_computing_structure_solution 'SHELXS-97 (Sheldrick 2008)'
_diffrn_ambient_temperature 298(2)
_diffrn_measured_fraction_theta_full 0.999
_diffrn_measured_fraction_theta_max 0.998
_diffrn_measurement_device_type 'Bruker APEX-II CCD'
_diffrn_measurement_method '\f and \w scans'
_diffrn_radiation_type MoK\a
_diffrn_radiation_wavelength 0.71073
_diffrn_reflns_av_R_equivalents 0.0404
_diffrn_reflns_av_unetI/netI 0.0315
_diffrn_reflns_Laue_measured_fraction_full 0.999
_diffrn_reflns_Laue_measured_fraction_max 0.998
_diffrn_reflns_limit_h_max 10
_diffrn_reflns_limit_h_min -10
_diffrn_reflns_limit_k_max 13
_diffrn_reflns_limit_k_min -13
_diffrn_reflns_limit_l_max 26
_diffrn_reflns_limit_l_min -26
_diffrn_reflns_number 48535
_diffrn_reflns_point_group_measured_fraction_full 0.999
_diffrn_reflns_point_group_measured_fraction_max 0.998
_diffrn_reflns_theta_full 25.242
_diffrn_reflns_theta_max 26.018
_diffrn_reflns_theta_min 1.900
_exptl_absorpt_coefficient_mu 0.958
_exptl_absorpt_correction_T_max 0.7457
_exptl_absorpt_correction_T_min 0.6853
_exptl_absorpt_correction_type multi-scan
_exptl_absorpt_process_details
;
SADABS-2016/2 - Bruker AXS area detector scaling and absorption correction 
 --------------------------------------------------------------------------

 Reference: Krause, L., Herbst-Irmer, R., Sheldrick G.M. & Stalke D.,
 J. Appl. Cryst. 48 (2015) 3-10.
;
_exptl_crystal_colour Colourless
_exptl_crystal_density_diffrn 1.609
_exptl_crystal_description Block
_exptl_crystal_F_000 970
_exptl_crystal_size_max 0.26
_exptl_crystal_size_mid 0.24
_exptl_crystal_size_min 0.22
_refine_diff_density_max 0.470
_refine_diff_density_min -0.529
_refine_diff_density_rms 0.070
_refine_ls_extinction_method none
_refine_ls_goodness_of_fit_ref 1.122
_refine_ls_hydrogen_treatment constr
_refine_ls_matrix_type full
_refine_ls_number_parameters 545
_refine_ls_number_reflns 7768
_refine_ls_number_restraints 0
_refine_ls_restrained_S_all 1.122
_refine_ls_R_factor_all 0.0551
_refine_ls_R_factor_gt 0.0408
_refine_ls_shift/su_max 0.001
_refine_ls_shift/su_mean 0.000
_refine_ls_structure_factor_coef Fsqd
_refine_ls_weighting_details 'w=1/[\s^2^(Fo^2^)+(0.0153P)^2^+3.3150P] where P=(Fo^2^+2Fc^2^)/3'
_refine_ls_weighting_scheme calc
_refine_ls_wR_factor_gt 0.0775
_refine_ls_wR_factor_ref 0.0852
_reflns_Friedel_coverage 0.000
_reflns_number_gt 6522
_reflns_number_total 7768
_reflns_threshold_expression 'I > 2\s(I)'
_cod_data_source_file d4ce01200c2.cif
_cod_data_source_block Cl_Hanthraimmida_35pdc_14-diITFB
_cod_depositor_comments 'Adding full bibliography for 7250057--7250059.cif.'
_cod_database_code 7250058
_shelx_shelxl_version_number 2019/1
_shelx_space_group_comment
;
The symmetry employed for this shelxl refinement is uniquely defined
by the following loop, which should always be used as a source of
symmetry information in preference to the above space-group names.
They are only intended as comments.
;

loop_
_space_group_symop_operation_xyz
'x, y, z'
'-x, -y, -z'

loop_
_atom_site_label
_atom_site_type_symbol
_atom_site_fract_x
_atom_site_fract_y
_atom_site_fract_z
_atom_site_U_iso_or_equiv
_atom_site_adp_type
_atom_site_occupancy
_atom_site_site_symmetry_order
_atom_site_calc_flag
_atom_site_refinement_flags_posn
_atom_site_refinement_flags_adp
_atom_site_refinement_flags_occupancy
_atom_site_disorder_assembly
_atom_site_disorder_group
I1 I 0.20793(3) 0.21710(2) 0.09810(2) 0.04529(9) Uani 1 1 d . . . . .
Cl1 Cl 1.00533(11) 0.67287(10) 0.05685(5) 0.0537(3) Uani 1 1 d . . . . .
O2 O 0.4483(2) 0.53949(19) 0.29140(11) 0.0371(5) Uani 1 1 d . . . . .
F2 F 0.7784(3) 0.0467(2) -0.04632(11) 0.0620(6) Uani 1 1 d . . . . .
F1 F 0.5562(3) 0.21246(19) 0.02660(11) 0.0597(6) Uani 1 1 d . . . . .
O4 O 0.8516(3) 0.7729(2) 0.28635(12) 0.0416(6) Uani 1 1 d . . . . .
H4 H 0.892162 0.823561 0.297085 0.062 Uiso 1 1 calc R U . . .
O9 O 0.9961(3) 0.9121(2) 0.32805(12) 0.0446(6) Uani 1 1 d G . . . .
H9A H 0.994796 0.893400 0.367790 0.067 Uiso 1 1 d G U . . .
H9B H 0.980459 0.990515 0.325689 0.067 Uiso 1 1 d G U . . .
O5 O -0.1428(3) 0.6558(2) 0.47639(12) 0.0473(6) Uani 1 1 d . . . . .
N3 N 0.3210(3) 0.8104(2) 0.26084(12) 0.0306(6) Uani 1 1 d . . . . .
H3A H 0.218639 0.830993 0.278179 0.037 Uiso 1 1 calc R U . . .
H3B H 0.357578 0.727608 0.259562 0.037 Uiso 1 1 calc R U . . .
O3 O 1.0945(3) 0.6942(2) 0.23315(12) 0.0469(6) Uani 1 1 d . . . . .
O8 O -0.0528(3) 0.1499(2) 0.33946(13) 0.0501(7) Uani 1 1 d . . . . .
N5 N 0.2063(3) 0.4605(2) 0.33707(13) 0.0335(6) Uani 1 1 d . . . . .
H5 H 0.287046 0.486285 0.322212 0.040 Uiso 1 1 calc R U . . .
O7 O 0.1822(3) 0.1281(2) 0.28035(13) 0.0560(7) Uani 1 1 d . . . . .
O12 O 0.2071(4) 0.8476(3) 0.53426(14) 0.0682(8) Uani 1 1 d G . . . .
H12A H 0.286010 0.781569 0.536052 0.102 Uiso 1 1 d G U . . .
H12B H 0.153312 0.861029 0.571067 0.102 Uiso 1 1 d G U . . .
O1 O 0.5487(3) 0.3395(2) 0.26864(16) 0.0698(9) Uani 1 1 d . . . . .
N2 N 0.4744(4) 0.9728(2) 0.41109(13) 0.0399(7) Uani 1 1 d . . . . .
N4 N 0.9758(3) 0.3907(3) 0.18124(13) 0.0382(7) Uani 1 1 d . . . . .
O10 O -0.0049(4) 0.8398(3) 0.45211(16) 0.0761(9) Uani 1 1 d G . . . .
H10A H 0.062459 0.837884 0.477610 0.114 Uiso 1 1 d G U . . .
H10B H -0.033510 0.773933 0.457896 0.114 Uiso 1 1 d G U . . .
C6 C 0.4146(4) 0.8537(3) 0.30233(14) 0.0298(7) Uani 1 1 d . . . . .
H6A H 0.375496 0.943966 0.303645 0.036 Uiso 1 1 calc R U . . .
H6B H 0.526561 0.830460 0.283861 0.036 Uiso 1 1 calc R U . . .
C24 C 0.7582(3) 0.5696(3) 0.25976(15) 0.0280(7) Uani 1 1 d . . . . .
H24 H 0.685295 0.629652 0.285978 0.034 Uiso 1 1 calc R U . . .
C30 C -0.0404(4) 0.4918(3) 0.40365(15) 0.0301(7) Uani 1 1 d . . . . .
O6 O -0.2969(4) 0.5444(3) 0.4614(2) 0.1013(14) Uani 1 1 d . . . . .
C23 C 0.7196(4) 0.4659(3) 0.24454(15) 0.0305(7) Uani 1 1 d . . . . .
C25 C 0.9065(3) 0.5828(3) 0.23542(14) 0.0281(7) Uani 1 1 d . . . . .
C21 C 0.6034(4) 0.8919(3) 0.15458(14) 0.0307(7) Uani 1 1 d . . . . .
C7 C 0.3292(4) 0.8645(3) 0.19329(15) 0.0325(7) Uani 1 1 d . . . . .
H7A H 0.296046 0.954800 0.194480 0.039 Uiso 1 1 calc R U . . .
H7B H 0.255043 0.841113 0.170548 0.039 Uiso 1 1 calc R U . . .
C35 C 0.0934(4) 0.5267(3) 0.38042(15) 0.0312(7) Uani 1 1 d . . . . .
H35 H 0.105654 0.598402 0.395295 0.037 Uiso 1 1 calc R U . . .
C8 C 0.4968(4) 0.8193(3) 0.15761(14) 0.0285(7) Uani 1 1 d . . . . .
C9 C 0.5453(4) 0.7045(3) 0.12712(14) 0.0298(7) Uani 1 1 d . . . . .
C16 C 0.7639(4) 0.8458(3) 0.12200(15) 0.0342(7) Uani 1 1 d . . . . .
O11 O 0.4512(4) 0.6265(3) 0.55195(19) 0.0869(12) Uani 1 1 d G . . . .
H11A H 0.536123 0.603393 0.525583 0.130 Uiso 1 1 d G U . . .
H11B H 0.410387 0.566915 0.559667 0.130 Uiso 1 1 d G U . . .
C32 C 0.0679(4) 0.3107(3) 0.33892(15) 0.0295(7) Uani 1 1 d . . . . .
C31 C -0.0526(4) 0.3823(3) 0.38164(15) 0.0314(7) Uani 1 1 d . . . . .
H31 H -0.142916 0.357007 0.395876 0.038 Uiso 1 1 calc R U . . .
C26 C 0.9600(4) 0.6894(3) 0.25074(15) 0.0317(7) Uani 1 1 d . . . . .
C36 C 0.3814(4) 0.0881(3) 0.03837(15) 0.0366(8) Uani 1 1 d . . . . .
C29 C -0.1702(4) 0.5699(3) 0.45147(17) 0.0419(9) Uani 1 1 d . . . . .
C5 C 0.4033(4) 0.7995(3) 0.36952(15) 0.0366(8) Uani 1 1 d . . . . .
H5A H 0.433802 0.709241 0.368288 0.044 Uiso 1 1 calc R U . . .
H5B H 0.293051 0.828906 0.389640 0.044 Uiso 1 1 calc R U . . .
C14 C 0.7045(4) 0.6585(3) 0.09387(14) 0.0341(7) Uani 1 1 d . . . . .
C34 C 0.1958(4) 0.3549(3) 0.31648(15) 0.0330(7) Uani 1 1 d . . . . .
H34 H 0.276382 0.309988 0.286343 0.040 Uiso 1 1 calc R U . . .
C33 C 0.0673(4) 0.1850(3) 0.31703(16) 0.0354(7) Uani 1 1 d . . . . .
C27 C 1.0105(4) 0.4913(3) 0.19631(15) 0.0342(7) Uani 1 1 d . . . . .
H27 H 1.109816 0.500641 0.179658 0.041 Uiso 1 1 calc R U . . .
C22 C 0.5614(4) 0.4443(3) 0.26958(16) 0.0372(8) Uani 1 1 d . . . . .
C10 C 0.4418(4) 0.6277(3) 0.12766(16) 0.0419(8) Uani 1 1 d . . . . .
H10 H 0.338306 0.653927 0.149336 0.050 Uiso 1 1 calc R U . . .
C28 C 0.8333(4) 0.3793(3) 0.20575(16) 0.0373(8) Uani 1 1 d . . . . .
H28 H 0.808523 0.308674 0.196242 0.045 Uiso 1 1 calc R U . . .
N1 N 0.3587(4) 1.1630(3) 0.43835(18) 0.0597(9) Uani 1 1 d . . . . .
H1 H 0.295853 1.227834 0.457737 0.072 Uiso 1 1 calc R U . . .
C15 C 0.8083(4) 0.7305(3) 0.09340(14) 0.0338(7) Uani 1 1 d . . . . .
C4 C 0.5118(4) 0.8364(3) 0.40868(17) 0.0419(8) Uani 1 1 d . . . . .
H4A H 0.500200 0.801684 0.451861 0.050 Uiso 1 1 calc R U . . .
H4B H 0.622781 0.801203 0.390306 0.050 Uiso 1 1 calc R U . . .
C20 C 0.5599(4) 1.0107(3) 0.18307(17) 0.0417(8) Uani 1 1 d . . . . .
H20 H 0.456792 1.043191 0.204249 0.050 Uiso 1 1 calc R U . . .
C37 C 0.5257(4) 0.1075(3) 0.01409(16) 0.0401(8) Uani 1 1 d . . . . .
C38 C 0.6406(4) 0.0213(3) -0.02338(16) 0.0409(8) Uani 1 1 d . . . . .
C13 C 0.7499(5) 0.5426(3) 0.06299(17) 0.0482(9) Uani 1 1 d . . . . .
H13 H 0.852931 0.512651 0.041302 0.058 Uiso 1 1 calc R U . . .
C1 C 0.3562(5) 1.0467(3) 0.45044(17) 0.0448(9) Uani 1 1 d . . . . .
H1A H 0.284939 1.020766 0.480898 0.054 Uiso 1 1 calc R U . . .
C17 C 0.8699(5) 0.9195(4) 0.11989(19) 0.0528(10) Uani 1 1 d . . . . .
H17 H 0.973580 0.890875 0.098630 0.063 Uiso 1 1 calc R U . . .
C11 C 0.4910(5) 0.5183(4) 0.09744(18) 0.0541(10) Uani 1 1 d . . . . .
H11 H 0.420903 0.470875 0.098451 0.065 Uiso 1 1 calc R U . . .
C12 C 0.6467(5) 0.4753(4) 0.06453(19) 0.0580(11) Uani 1 1 d . . . . .
H12 H 0.678679 0.400107 0.043719 0.070 Uiso 1 1 calc R U . . .
C3 C 0.5495(5) 1.0452(3) 0.37295(19) 0.0494(9) Uani 1 1 d . . . . .
H3 H 0.634946 1.016904 0.341022 0.059 Uiso 1 1 calc R U . . .
C19 C 0.6656(5) 1.0769(4) 0.1799(2) 0.0580(11) Uani 1 1 d . . . . .
H19 H 0.634305 1.154051 0.198794 0.070 Uiso 1 1 calc R U . . .
C2 C 0.4812(5) 1.1621(3) 0.3887(2) 0.0529(10) Uani 1 1 d . . . . .
H2 H 0.509298 1.231064 0.370155 0.063 Uiso 1 1 calc R U . . .
C18 C 0.8220(5) 1.0302(4) 0.1483(2) 0.0670(13) Uani 1 1 d . . . . .
H18 H 0.893575 1.076373 0.146954 0.080 Uiso 1 1 calc R U . . .

loop_
_atom_site_aniso_label
_atom_site_aniso_U_11
_atom_site_aniso_U_22
_atom_site_aniso_U_33
_atom_site_aniso_U_23
_atom_site_aniso_U_13
_atom_site_aniso_U_12
I1 0.04213(14) 0.04246(14) 0.04488(14) -0.01147(10) 0.00662(10) -0.00638(10)
Cl1 0.0344(5) 0.0674(6) 0.0543(6) -0.0179(5) 0.0156(4) -0.0137(4)
O2 0.0278(12) 0.0304(12) 0.0536(14) -0.0121(10) 0.0100(10) -0.0137(10)
F2 0.0469(13) 0.0659(15) 0.0755(16) -0.0193(12) 0.0217(11) -0.0295(12)
F1 0.0663(15) 0.0452(12) 0.0738(15) -0.0213(11) 0.0115(12) -0.0302(11)
O4 0.0277(12) 0.0335(13) 0.0671(16) -0.0188(12) 0.0048(11) -0.0151(10)
O9 0.0481(15) 0.0325(13) 0.0583(16) -0.0164(11) 0.0020(13) -0.0198(12)
O5 0.0493(15) 0.0403(14) 0.0534(15) -0.0189(12) 0.0082(12) -0.0175(12)
N3 0.0254(13) 0.0349(14) 0.0337(14) -0.0085(11) 0.0050(11) -0.0146(11)
O3 0.0287(13) 0.0510(15) 0.0677(17) -0.0156(13) 0.0083(12) -0.0249(11)
O8 0.0493(15) 0.0367(13) 0.0672(17) -0.0184(12) 0.0171(13) -0.0240(12)
N5 0.0235(14) 0.0319(14) 0.0451(16) -0.0019(12) 0.0066(12) -0.0130(11)
O7 0.0528(16) 0.0360(14) 0.0715(18) -0.0218(13) 0.0231(14) -0.0113(12)
O12 0.078(2) 0.068(2) 0.0633(19) -0.0090(16) 0.0098(16) -0.0346(17)
O1 0.0479(16) 0.0374(15) 0.126(3) -0.0325(16) 0.0325(16) -0.0285(13)
N2 0.0485(18) 0.0309(15) 0.0427(17) -0.0075(13) -0.0142(14) -0.0103(13)
N4 0.0288(15) 0.0367(15) 0.0471(17) -0.0146(13) 0.0065(12) -0.0087(12)
O10 0.095(3) 0.079(2) 0.070(2) 0.0038(17) -0.0031(18) -0.055(2)
C6 0.0303(17) 0.0253(15) 0.0355(17) -0.0067(13) -0.0018(13) -0.0105(13)
C24 0.0233(15) 0.0224(15) 0.0378(17) -0.0053(13) 0.0009(13) -0.0072(12)
C30 0.0268(16) 0.0250(15) 0.0370(17) -0.0023(13) 0.0015(13) -0.0080(13)
O6 0.0586(19) 0.082(2) 0.169(4) -0.083(2) 0.071(2) -0.0494(18)
C23 0.0248(16) 0.0288(16) 0.0388(18) -0.0066(13) 0.0036(13) -0.0114(13)
C25 0.0245(16) 0.0260(15) 0.0352(17) 0.0000(13) -0.0046(13) -0.0094(13)
C21 0.0317(17) 0.0325(17) 0.0286(16) -0.0021(13) -0.0007(13) -0.0118(14)
C7 0.0286(17) 0.0360(17) 0.0338(17) -0.0048(14) -0.0004(13) -0.0118(14)
C35 0.0265(16) 0.0278(16) 0.0405(18) -0.0035(14) 0.0003(14) -0.0115(13)
C8 0.0276(16) 0.0343(17) 0.0254(15) -0.0017(13) -0.0002(12) -0.0129(14)
C9 0.0318(17) 0.0365(17) 0.0238(15) -0.0031(13) -0.0034(13) -0.0139(14)
C16 0.0316(18) 0.0410(19) 0.0317(17) -0.0010(14) 0.0005(14) -0.0153(15)
O11 0.077(2) 0.065(2) 0.122(3) -0.052(2) 0.050(2) -0.0414(18)
C32 0.0270(16) 0.0231(15) 0.0366(17) -0.0026(13) -0.0001(13) -0.0064(13)
C31 0.0252(16) 0.0271(16) 0.0404(18) -0.0011(13) 0.0037(13) -0.0091(13)
C26 0.0257(17) 0.0297(16) 0.0422(19) 0.0009(14) -0.0055(14) -0.0120(14)
C36 0.0362(19) 0.0331(18) 0.0358(18) -0.0060(14) 0.0038(14) -0.0062(15)
C29 0.038(2) 0.0307(18) 0.055(2) -0.0120(16) 0.0148(17) -0.0136(15)
C5 0.042(2) 0.0328(17) 0.0361(18) -0.0098(14) 0.0017(15) -0.0140(15)
C14 0.0365(18) 0.0381(18) 0.0267(16) -0.0073(14) 0.0016(14) -0.0106(15)
C34 0.0258(16) 0.0283(16) 0.0410(18) -0.0031(14) 0.0025(14) -0.0049(13)
C33 0.0370(19) 0.0261(16) 0.0415(19) -0.0047(14) 0.0016(15) -0.0090(14)
C27 0.0238(16) 0.0366(18) 0.0424(19) -0.0059(15) 0.0040(14) -0.0120(14)
C22 0.0311(18) 0.0337(18) 0.049(2) -0.0081(15) 0.0064(15) -0.0167(15)
C10 0.043(2) 0.050(2) 0.0398(19) -0.0109(16) 0.0014(16) -0.0251(17)
C28 0.0320(18) 0.0323(17) 0.051(2) -0.0154(15) 0.0057(15) -0.0164(15)
N1 0.058(2) 0.0410(19) 0.081(3) -0.0221(17) -0.024(2) -0.0065(16)
C15 0.0274(17) 0.0440(19) 0.0274(16) -0.0047(14) 0.0055(13) -0.0102(15)
C4 0.054(2) 0.0297(18) 0.041(2) -0.0060(15) -0.0099(17) -0.0088(16)
C20 0.041(2) 0.0379(19) 0.047(2) -0.0073(16) 0.0066(16) -0.0175(16)
C37 0.050(2) 0.0323(18) 0.0397(19) -0.0044(15) 0.0015(16) -0.0169(16)
C38 0.0362(19) 0.048(2) 0.0395(19) -0.0029(16) 0.0080(15) -0.0191(16)
C13 0.049(2) 0.049(2) 0.045(2) -0.0206(17) 0.0090(17) -0.0144(18)
C1 0.049(2) 0.038(2) 0.046(2) -0.0137(16) -0.0092(17) -0.0069(17)
C17 0.041(2) 0.055(2) 0.067(3) -0.010(2) 0.0119(19) -0.0277(19)
C11 0.064(3) 0.056(2) 0.055(2) -0.0187(19) 0.000(2) -0.036(2)
C12 0.070(3) 0.050(2) 0.057(2) -0.029(2) 0.006(2) -0.022(2)
C3 0.052(2) 0.047(2) 0.057(2) -0.0070(18) -0.0100(19) -0.0237(19)
C19 0.061(3) 0.043(2) 0.077(3) -0.016(2) 0.008(2) -0.029(2)
C2 0.055(3) 0.035(2) 0.079(3) 0.0038(19) -0.025(2) -0.0237(19)
C18 0.054(3) 0.060(3) 0.099(4) -0.022(2) 0.015(2) -0.041(2)

loop_
_atom_type_symbol
_atom_type_description
_atom_type_scat_dispersion_real
_atom_type_scat_dispersion_imag
_atom_type_scat_source
C C 0.0033 0.0016 'International Tables Vol C Tables 4.2.6.8 and 6.1.1.4'
H H 0.0000 0.0000 'International Tables Vol C Tables 4.2.6.8 and 6.1.1.4'
Cl Cl 0.1484 0.1585 'International Tables Vol C Tables 4.2.6.8 and 6.1.1.4'
F F 0.0171 0.0103 'International Tables Vol C Tables 4.2.6.8 and 6.1.1.4'
I I -0.4742 1.8119 'International Tables Vol C Tables 4.2.6.8 and 6.1.1.4'
N N 0.0061 0.0033 'International Tables Vol C Tables 4.2.6.8 and 6.1.1.4'
O O 0.0106 0.0060 'International Tables Vol C Tables 4.2.6.8 and 6.1.1.4'

loop_
_geom_angle_atom_site_label_1
_geom_angle_atom_site_label_2
_geom_angle_atom_site_label_3
_geom_angle
_geom_angle_site_symmetry_1
_geom_angle_site_symmetry_3
_geom_angle_publ_flag
C26 O4 H4 109.5 . . ?
H9A O9 H9B 104.5 . . ?
C6 N3 C7 113.6(2) . . ?
C6 N3 H3A 108.8 . . ?
C7 N3 H3A 108.8 . . ?
C6 N3 H3B 108.8 . . ?
C7 N3 H3B 108.8 . . ?
H3A N3 H3B 107.7 . . ?
C34 N5 C35 120.8(3) . . ?
C34 N5 H5 119.6 . . ?
C35 N5 H5 119.6 . . ?
H12A O12 H12B 109.5 . . ?
C1 N2 C3 108.5(3) . . ?
C1 N2 C4 125.3(3) . . ?
C3 N2 C4 126.2(3) . . ?
C28 N4 C27 117.1(3) . . ?
H10A O10 H10B 109.4 . . ?
N3 C6 C5 112.6(2) . . ?
N3 C6 H6A 109.1 . . ?
C5 C6 H6A 109.1 . . ?
N3 C6 H6B 109.1 . . ?
C5 C6 H6B 109.1 . . ?
H6A C6 H6B 107.8 . . ?
C25 C24 C23 119.1(3) . . ?
C25 C24 H24 120.5 . . ?
C23 C24 H24 120.5 . . ?
C35 C30 C31 117.6(3) . . ?
C35 C30 C29 121.2(3) . . ?
C31 C30 C29 121.3(3) . . ?
C28 C23 C24 117.9(3) . . ?
C28 C23 C22 119.9(3) . . ?
C24 C23 C22 122.2(3) . . ?
C24 C25 C27 118.3(3) . . ?
C24 C25 C26 122.8(3) . . ?
C27 C25 C26 118.9(3) . . ?
C8 C21 C20 123.0(3) . . ?
C8 C21 C16 119.7(3) . . ?
C20 C21 C16 117.3(3) . . ?
N3 C7 C8 111.9(3) . . ?
N3 C7 H7A 109.2 . . ?
C8 C7 H7A 109.2 . . ?
N3 C7 H7B 109.2 . . ?
C8 C7 H7B 109.2 . . ?
H7A C7 H7B 107.9 . . ?
N5 C35 C30 121.7(3) . . ?
N5 C35 H35 119.2 . . ?
C30 C35 H35 119.2 . . ?
C9 C8 C21 120.3(3) . . ?
C9 C8 C7 119.2(3) . . ?
C21 C8 C7 120.5(3) . . ?
C8 C9 C10 122.9(3) . . ?
C8 C9 C14 120.3(3) . . ?
C10 C9 C14 116.8(3) . . ?
C15 C16 C17 122.8(3) . . ?
C15 C16 C21 118.2(3) . . ?
C17 C16 C21 119.0(3) . . ?
H11A O11 H11B 109.4 . . ?
C34 C32 C31 117.7(3) . . ?
C34 C32 C33 119.2(3) . . ?
C31 C32 C33 123.1(3) . . ?
C32 C31 C30 120.8(3) . . ?
C32 C31 H31 119.6 . . ?
C30 C31 H31 119.6 . . ?
O3 C26 O4 123.8(3) . . ?
O3 C26 C25 121.8(3) . . ?
O4 C26 C25 114.4(3) . . ?
C38 C36 C37 116.7(3) 2_655 . ?
C38 C36 I1 121.9(2) 2_655 . ?
C37 C36 I1 121.4(2) . . ?
O6 C29 O5 124.8(3) . . ?
O6 C29 C30 116.8(3) . . ?
O5 C29 C30 118.4(3) . . ?
C6 C5 C4 111.1(3) . . ?
C6 C5 H5A 109.4 . . ?
C4 C5 H5A 109.4 . . ?
C6 C5 H5B 109.4 . . ?
C4 C5 H5B 109.4 . . ?
H5A C5 H5B 108.0 . . ?
C15 C14 C13 122.9(3) . . ?
C15 C14 C9 118.0(3) . . ?
C13 C14 C9 119.1(3) . . ?
N5 C34 C32 121.3(3) . . ?
N5 C34 H34 119.3 . . ?
C32 C34 H34 119.3 . . ?
O7 C33 O8 126.5(3) . . ?
O7 C33 C32 117.6(3) . . ?
O8 C33 C32 115.9(3) . . ?
N4 C27 C25 123.5(3) . . ?
N4 C27 H27 118.2 . . ?
C25 C27 H27 118.2 . . ?
O1 C22 O2 124.4(3) . . ?
O1 C22 C23 119.2(3) . . ?
O2 C22 C23 116.4(3) . . ?
C11 C10 C9 121.6(3) . . ?
C11 C10 H10 119.2 . . ?
C9 C10 H10 119.2 . . ?
N4 C28 C23 124.1(3) . . ?
N4 C28 H28 118.0 . . ?
C23 C28 H28 118.0 . . ?
C1 N1 C2 108.0(3) . . ?
C1 N1 H1 126.0 . . ?
C2 N1 H1 126.0 . . ?
C16 C15 C14 123.4(3) . . ?
C16 C15 Cl1 117.7(2) . . ?
C14 C15 Cl1 118.8(2) . . ?
N2 C4 C5 112.2(3) . . ?
N2 C4 H4A 109.2 . . ?
C5 C4 H4A 109.2 . . ?
N2 C4 H4B 109.2 . . ?
C5 C4 H4B 109.2 . . ?
H4A C4 H4B 107.9 . . ?
C19 C20 C21 121.4(3) . . ?
C19 C20 H20 119.3 . . ?
C21 C20 H20 119.3 . . ?
F1 C37 C38 118.5(3) . . ?
F1 C37 C36 120.3(3) . . ?
C38 C37 C36 121.2(3) . . ?
F2 C38 C37 118.2(3) . . ?
F2 C38 C36 119.7(3) . 2_655 ?
C37 C38 C36 122.1(3) . 2_655 ?
C12 C13 C14 121.3(3) . . ?
C12 C13 H13 119.3 . . ?
C14 C13 H13 119.3 . . ?
N1 C1 N2 108.0(4) . . ?
N1 C1 H1A 126.0 . . ?
N2 C1 H1A 126.0 . . ?
C18 C17 C16 120.8(3) . . ?
C18 C17 H17 119.6 . . ?
C16 C17 H17 119.6 . . ?
C10 C11 C12 120.8(3) . . ?
C10 C11 H11 119.6 . . ?
C12 C11 H11 119.6 . . ?
C13 C12 C11 120.3(3) . . ?
C13 C12 H12 119.9 . . ?
C11 C12 H12 119.9 . . ?
C2 C3 N2 108.5(4) . . ?
C2 C3 H3 125.7 . . ?
N2 C3 H3 125.7 . . ?
C20 C19 C18 120.5(4) . . ?
C20 C19 H19 119.7 . . ?
C18 C19 H19 119.7 . . ?
C3 C2 N1 107.0(3) . . ?
C3 C2 H2 126.5 . . ?
N1 C2 H2 126.5 . . ?
C17 C18 C19 121.0(4) . . ?
C17 C18 H18 119.5 . . ?
C19 C18 H18 119.5 . . ?

loop_
_geom_bond_atom_site_label_1
_geom_bond_atom_site_label_2
_geom_bond_distance
_geom_bond_site_symmetry_2
_geom_bond_publ_flag
I1 C36 2.099(3) . ?
Cl1 C15 1.742(3) . ?
O2 C22 1.281(4) . ?
F2 C38 1.348(4) . ?
F1 C37 1.343(4) . ?
O4 C26 1.310(4) . ?
O4 H4 0.8200 . ?
O9 H9A 0.8498 . ?
O9 H9B 0.8502 . ?
O5 C29 1.236(4) . ?
N3 C6 1.484(4) . ?
N3 C7 1.511(4) . ?
N3 H3A 0.8900 . ?
N3 H3B 0.8900 . ?
O3 C26 1.208(4) . ?
O8 C33 1.261(4) . ?
N5 C34 1.330(4) . ?
N5 C35 1.332(4) . ?
N5 H5 0.8600 . ?
O7 C33 1.221(4) . ?
O12 H12A 0.8502 . ?
O12 H12B 0.8498 . ?
O1 C22 1.223(4) . ?
N2 C1 1.340(4) . ?
N2 C3 1.354(5) . ?
N2 C4 1.474(4) . ?
N4 C28 1.329(4) . ?
N4 C27 1.332(4) . ?
O10 H10A 0.8502 . ?
O10 H10B 0.8501 . ?
C6 C5 1.506(4) . ?
C6 H6A 0.9700 . ?
C6 H6B 0.9700 . ?
C24 C25 1.383(4) . ?
C24 C23 1.384(4) . ?
C24 H24 0.9300 . ?
C30 C35 1.370(4) . ?
C30 C31 1.390(4) . ?
C30 C29 1.513(4) . ?
O6 C29 1.222(4) . ?
C23 C28 1.384(4) . ?
C23 C22 1.504(4) . ?
C25 C27 1.385(4) . ?
C25 C26 1.489(4) . ?
C21 C8 1.415(4) . ?
C21 C20 1.429(4) . ?
C21 C16 1.439(4) . ?
C7 C8 1.512(4) . ?
C7 H7A 0.9700 . ?
C7 H7B 0.9700 . ?
C35 H35 0.9300 . ?
C8 C9 1.407(4) . ?
C9 C10 1.435(4) . ?
C9 C14 1.435(4) . ?
C16 C15 1.395(4) . ?
C16 C17 1.423(5) . ?
O11 H11A 0.8499 . ?
O11 H11B 0.8500 . ?
C32 C34 1.380(4) . ?
C32 C31 1.380(4) . ?
C32 C33 1.524(4) . ?
C31 H31 0.9300 . ?
C36 C38 1.371(5) 2_655 ?
C36 C37 1.377(5) . ?
C5 C4 1.513(5) . ?
C5 H5A 0.9700 . ?
C5 H5B 0.9700 . ?
C14 C15 1.395(4) . ?
C14 C13 1.423(4) . ?
C34 H34 0.9300 . ?
C27 H27 0.9300 . ?
C10 C11 1.352(5) . ?
C10 H10 0.9300 . ?
C28 H28 0.9300 . ?
N1 C1 1.323(5) . ?
N1 C2 1.393(5) . ?
N1 H1 0.8600 . ?
C4 H4A 0.9700 . ?
C4 H4B 0.9700 . ?
C20 C19 1.353(5) . ?
C20 H20 0.9300 . ?
C37 C38 1.371(5) . ?
C13 C12 1.347(5) . ?
C13 H13 0.9300 . ?
C1 H1A 0.9300 . ?
C17 C18 1.345(5) . ?
C17 H17 0.9300 . ?
C11 C12 1.404(5) . ?
C11 H11 0.9300 . ?
C12 H12 0.9300 . ?
C3 C2 1.315(5) . ?
C3 H3 0.9300 . ?
C19 C18 1.403(6) . ?
C19 H19 0.9300 . ?
C2 H2 0.9300 . ?
C18 H18 0.9300 . ?

loop_
_geom_torsion_atom_site_label_1
_geom_torsion_atom_site_label_2
_geom_torsion_atom_site_label_3
_geom_torsion_atom_site_label_4
_geom_torsion
_geom_torsion_site_symmetry_1
_geom_torsion_site_symmetry_2
_geom_torsion_site_symmetry_3
_geom_torsion_site_symmetry_4
_geom_torsion_publ_flag
C7 N3 C6 C5 179.5(2) . . . . ?
C25 C24 C23 C28 0.5(5) . . . . ?
C25 C24 C23 C22 179.4(3) . . . . ?
C23 C24 C25 C27 0.4(5) . . . . ?
C23 C24 C25 C26 -178.2(3) . . . . ?
C6 N3 C7 C8 66.2(3) . . . . ?
C34 N5 C35 C30 -2.5(5) . . . . ?
C31 C30 C35 N5 1.7(5) . . . . ?
C29 C30 C35 N5 -178.2(3) . . . . ?
C20 C21 C8 C9 178.3(3) . . . . ?
C16 C21 C8 C9 -2.2(5) . . . . ?
C20 C21 C8 C7 -1.3(5) . . . . ?
C16 C21 C8 C7 178.2(3) . . . . ?
N3 C7 C8 C9 84.7(3) . . . . ?
N3 C7 C8 C21 -95.6(3) . . . . ?
C21 C8 C9 C10 -179.0(3) . . . . ?
C7 C8 C9 C10 0.6(5) . . . . ?
C21 C8 C9 C14 1.4(5) . . . . ?
C7 C8 C9 C14 -178.9(3) . . . . ?
C8 C21 C16 C15 0.9(5) . . . . ?
C20 C21 C16 C15 -179.5(3) . . . . ?
C8 C21 C16 C17 -179.5(3) . . . . ?
C20 C21 C16 C17 0.1(5) . . . . ?
C34 C32 C31 C30 -3.3(5) . . . . ?
C33 C32 C31 C30 175.2(3) . . . . ?
C35 C30 C31 C32 1.2(5) . . . . ?
C29 C30 C31 C32 -178.8(3) . . . . ?
C24 C25 C26 O3 174.1(3) . . . . ?
C27 C25 C26 O3 -4.5(5) . . . . ?
C24 C25 C26 O4 -3.5(5) . . . . ?
C27 C25 C26 O4 177.9(3) . . . . ?
C35 C30 C29 O6 167.9(4) . . . . ?
C31 C30 C29 O6 -12.1(6) . . . . ?
C35 C30 C29 O5 -10.5(5) . . . . ?
C31 C30 C29 O5 169.6(3) . . . . ?
N3 C6 C5 C4 174.9(3) . . . . ?
C8 C9 C14 C15 0.5(5) . . . . ?
C10 C9 C14 C15 -179.1(3) . . . . ?
C8 C9 C14 C13 -179.5(3) . . . . ?
C10 C9 C14 C13 0.9(5) . . . . ?
C35 N5 C34 C32 0.3(5) . . . . ?
C31 C32 C34 N5 2.6(5) . . . . ?
C33 C32 C34 N5 -176.0(3) . . . . ?
C34 C32 C33 O7 0.4(5) . . . . ?
C31 C32 C33 O7 -178.1(3) . . . . ?
C34 C32 C33 O8 179.8(3) . . . . ?
C31 C32 C33 O8 1.3(5) . . . . ?
C28 N4 C27 C25 -0.2(5) . . . . ?
C24 C25 C27 N4 -0.6(5) . . . . ?
C26 C25 C27 N4 178.1(3) . . . . ?
C28 C23 C22 O1 17.4(5) . . . . ?
C24 C23 C22 O1 -161.5(4) . . . . ?
C28 C23 C22 O2 -163.4(3) . . . . ?
C24 C23 C22 O2 17.7(5) . . . . ?
C8 C9 C10 C11 179.4(3) . . . . ?
C14 C9 C10 C11 -1.0(5) . . . . ?
C27 N4 C28 C23 1.2(5) . . . . ?
C24 C23 C28 N4 -1.4(5) . . . . ?
C22 C23 C28 N4 179.7(3) . . . . ?
C17 C16 C15 C14 -178.5(3) . . . . ?
C21 C16 C15 C14 1.1(5) . . . . ?
C17 C16 C15 Cl1 2.9(5) . . . . ?
C21 C16 C15 Cl1 -177.5(2) . . . . ?
C13 C14 C15 C16 178.2(3) . . . . ?
C9 C14 C15 C16 -1.8(5) . . . . ?
C13 C14 C15 Cl1 -3.2(5) . . . . ?
C9 C14 C15 Cl1 176.8(2) . . . . ?
C1 N2 C4 C5 81.6(4) . . . . ?
C3 N2 C4 C5 -96.2(4) . . . . ?
C6 C5 C4 N2 57.6(4) . . . . ?
C8 C21 C20 C19 179.2(4) . . . . ?
C16 C21 C20 C19 -0.4(5) . . . . ?
C38 C36 C37 F1 179.9(3) 2_655 . . . ?
I1 C36 C37 F1 -2.2(5) . . . . ?
C38 C36 C37 C38 0.2(6) 2_655 . . . ?
I1 C36 C37 C38 178.1(3) . . . . ?
F1 C37 C38 F2 -0.6(5) . . . . ?
C36 C37 C38 F2 179.1(3) . . . . ?
F1 C37 C38 C36 -179.9(3) . . . 2_655 ?
C36 C37 C38 C36 -0.3(6) . . . 2_655 ?
C15 C14 C13 C12 179.8(4) . . . . ?
C9 C14 C13 C12 -0.2(6) . . . . ?
C2 N1 C1 N2 1.2(4) . . . . ?
C3 N2 C1 N1 -1.3(4) . . . . ?
C4 N2 C1 N1 -179.4(3) . . . . ?
C15 C16 C17 C18 -179.9(4) . . . . ?
C21 C16 C17 C18 0.6(6) . . . . ?
C9 C10 C11 C12 0.4(6) . . . . ?
C14 C13 C12 C11 -0.5(6) . . . . ?
C10 C11 C12 C13 0.4(7) . . . . ?
C1 N2 C3 C2 0.9(4) . . . . ?
C4 N2 C3 C2 179.0(3) . . . . ?
C21 C20 C19 C18 0.0(6) . . . . ?
N2 C3 C2 N1 -0.1(4) . . . . ?
C1 N1 C2 C3 -0.7(4) . . . . ?
C16 C17 C18 C19 -1.0(7) . . . . ?
C20 C19 C18 C17 0.8(7) . . . . ?
